data_7207882
loop_
_publ_author_name
'Chainok, Kittipong'
'Neville, Suzanne M.'
'Forsyth, Craig M.'
'Gee, William J.'
'Murray, Keith S.'
'Batten, Stuart R.'

_publ_section_title
;
 Supramolecular architecture of silver(I) coordination polymers containing
 polydentate N-donor ligands
;
_journal_issue 10
_journal_name_full CrystEngComm
_journal_page_first 3717
_journal_paper_doi 10.1039/c2ce25225b
_journal_volume 14
_journal_year 2012
_chemical_formula_moiety 'C20 H11 Ag2 N15'
_chemical_formula_sum 'C20 H11 Ag2 N15'
_chemical_formula_weight 677.18
_chemical_name_systematic
;
?
;
_space_group_IT_number 2
_symmetry_cell_setting triclinic
_symmetry_space_group_name_Hall '-P 1'
_symmetry_space_group_name_H-M 'P -1'
_atom_sites_solution_hydrogens geom
_atom_sites_solution_primary direct
_atom_sites_solution_secondary difmap
_audit_creation_method SHELXL-97
_cell_angle_alpha 99.735(2)
_cell_angle_beta 99.024(2)
_cell_angle_gamma 94.537(2)
_cell_formula_units_Z 2
_cell_length_a 7.5876(3)
_cell_length_b 11.6328(6)
_cell_length_c 13.6088(7)
_cell_measurement_reflns_used 16969
_cell_measurement_temperature 123(2)
_cell_measurement_theta_max 33.99
_cell_measurement_theta_min 1.54
_cell_volume 1162.33(10)
_computing_cell_refinement 'Bruker Apex2 v2.0 (Bruker Axs 2005)'
_computing_data_collection 'Bruker Apex2 v2.0 (Bruker Axs 2005)'
_computing_data_reduction 'Bruker Apex2 v2.0 (Bruker Axs 2005)'
_computing_molecular_graphics 'X-seed (Barbour, 2001)'
_computing_publication_material 'CIFTAB (Sheldrick, 1997)'
_computing_structure_refinement 'SHELXL-97 (Sheldrick, 1997)'
_computing_structure_solution 'SHELXS-97 (Sheldrick, 1997)'
_diffrn_ambient_temperature 123(2)
_diffrn_measured_fraction_theta_full 0.995
_diffrn_measured_fraction_theta_max 0.664
_diffrn_measurement_device_type 'Bruker X8 Apex KAPPA CCD'
_diffrn_measurement_method '0.5 deg frames in phi and omega'
_diffrn_radiation_monochromator graphite
_diffrn_radiation_source 'fine-focus sealed tube'
_diffrn_radiation_type MoK\a
_diffrn_radiation_wavelength 0.71073
_diffrn_reflns_av_R_equivalents 0.0204
_diffrn_reflns_av_sigmaI/netI 0.0212
_diffrn_reflns_limit_h_max 9
_diffrn_reflns_limit_h_min -11
_diffrn_reflns_limit_k_max 16
_diffrn_reflns_limit_k_min -15
_diffrn_reflns_limit_l_max 18
_diffrn_reflns_limit_l_min -19
_diffrn_reflns_number 16969
_diffrn_reflns_theta_full 25.00
_diffrn_reflns_theta_max 33.99
_diffrn_reflns_theta_min 1.54
_diffrn_standards_number 0
_exptl_absorpt_coefficient_mu 1.729
_exptl_absorpt_correction_type none
_exptl_crystal_colour orange
_exptl_crystal_density_diffrn 1.935
_exptl_crystal_density_method 'not measured'
_exptl_crystal_description block
_exptl_crystal_F_000 660
_exptl_crystal_size_max 0.05
_exptl_crystal_size_mid 0.05
_exptl_crystal_size_min 0.05
_refine_diff_density_max 0.866
_refine_diff_density_min -0.600
_refine_diff_density_rms 0.074
_refine_ls_extinction_method none
_refine_ls_goodness_of_fit_ref 1.095
_refine_ls_hydrogen_treatment mixed
_refine_ls_matrix_type full
_refine_ls_number_parameters 343
_refine_ls_number_reflns 6296
_refine_ls_number_restraints 0
_refine_ls_restrained_S_all 1.095
_refine_ls_R_factor_all 0.0247
_refine_ls_R_factor_gt 0.0216
_refine_ls_shift/su_max 0.002
_refine_ls_shift/su_mean 0.000
_refine_ls_structure_factor_coef Fsqd
_refine_ls_weighting_details 'calc w=1/[\s^2^(Fo^2^)+(0.0221P)^2^+0.8668P] where P=(Fo^2^+2Fc^2^)/3'
_refine_ls_weighting_scheme calc
_refine_ls_wR_factor_gt 0.0529
_refine_ls_wR_factor_ref 0.0578
_reflns_number_gt 5731
_reflns_number_total 6296
_reflns_threshold_expression >2sigma(I)
_cod_data_source_file c2ce25225b.txt
_cod_data_source_block Compound3
_cod_depositor_comments
;
The following automatic conversions were performed:

'_symmetry_cell_setting' value 'Triclinic' changed to 'triclinic'
according to /home/saulius/struct/CIF-dictionaries/cif_core.dic
dictionary named 'cif_core.dic' version 2.4.1 from 2010-06-29.

Automatic conversion script
Id: cif_fix_values 1715 2011-07-08 13:25:40Z adriana 
;
_cod_original_sg_symbol_H-M P-1
_cod_database_code 7207882

loop_
_symmetry_equiv_pos_as_xyz
'x, y, z'
'-x, -y, -z'

loop_
_atom_site_label
_atom_site_type_symbol
_atom_site_fract_x
_atom_site_fract_y
_atom_site_fract_z
_atom_site_U_iso_or_equiv
_atom_site_adp_type
_atom_site_occupancy
_atom_site_symmetry_multiplicity
_atom_site_calc_flag
_atom_site_refinement_flags
Ag2 Ag 0.087289(19) 0.290455(12) 0.598292(12) 0.02579(5) Uani 1 1 d .
Ag1 Ag 0.56366(2) 0.850429(12) 0.875524(12) 0.02762(5) Uani 1 1 d .
N5 N 0.4527(2) 0.72332(14) 0.97676(11) 0.0207(3) Uani 1 1 d .
N12 N 0.1875(2) 0.40898(13) 0.47681(11) 0.0181(3) Uani 1 1 d .
N7 N 0.3533(2) 0.69528(13) 0.77217(11) 0.0172(3) Uani 1 1 d .
N9 N 0.15400(19) 0.49072(13) 0.67182(11) 0.0163(3) Uani 1 1 d .
N10 N 0.1302(2) 0.54465(14) 0.76930(11) 0.0182(3) Uani 1 1 d .
N6 N 0.2556(2) 0.55026(14) 0.96951(12) 0.0231(3) Uani 1 1 d .
N8 N 0.2778(2) 0.67924(13) 0.66755(11) 0.0172(3) Uani 1 1 d .
N3 N 0.7618(3) 1.00146(16) 0.89543(14) 0.0331(4) Uani 1 1 d .
C11 C 0.2711(2) 0.62702(14) 0.81898(13) 0.0162(3) Uani 1 1 d .
C13 C 0.2524(2) 0.51993(14) 0.51915(12) 0.0150(3) Uani 1 1 d .
C12 C 0.2257(2) 0.56216(14) 0.62385(12) 0.0149(3) Uani 1 1 d .
C16 C 0.2147(2) 0.37329(16) 0.38240(14) 0.0207(3) Uani 1 1 d .
H16 H 0.1734 0.2968 0.3500 0.025 Uiso 1 1 calc R
C10 C 0.3306(2) 0.63442(15) 0.92921(13) 0.0175(3) Uani 1 1 d .
N11 N 0.3382(2) 0.59748(13) 0.47689(11) 0.0201(3) Uani 1 1 d .
N15 N 0.5657(2) -0.13939(15) 0.65116(14) 0.0273(3) Uani 1 1 d .
N14 N 0.8489(2) 0.15668(15) 0.54494(14) 0.0289(4) Uani 1 1 d .
C20 C 0.5773(2) -0.04507(16) 0.63636(14) 0.0204(3) Uani 1 1 d .
C15 C 0.3023(3) 0.44651(17) 0.33140(13) 0.0219(4) Uani 1 1 d .
H15 H 0.3203 0.4209 0.2655 0.026 Uiso 1 1 calc R
N13 N 0.3322(2) 0.19567(16) 0.64423(16) 0.0346(4) Uani 1 1 d .
C14 C 0.3621(3) 0.55885(17) 0.38186(14) 0.0242(4) Uani 1 1 d .
H14 H 0.4212 0.6098 0.3489 0.029 Uiso 1 1 calc R
C18 C 0.5889(2) 0.07118(16) 0.61851(14) 0.0214(3) Uani 1 1 d .
C9 C 0.3149(3) 0.55487(18) 1.06835(15) 0.0307(4) Uani 1 1 d .
H9 H 0.2664 0.4985 1.1005 0.037 Uiso 1 1 calc R
N4 N 0.3031(3) 0.9850(2) 0.85800(19) 0.0477(5) Uani 1 1 d .
C7 C 0.5103(3) 0.72546(18) 1.07509(14) 0.0273(4) Uani 1 1 d .
H7 H 0.5959 0.7855 1.1114 0.033 Uiso 1 1 calc R
C4 C 0.8506(3) 1.08927(17) 0.91334(14) 0.0229(4) Uani 1 1 d .
C17 C 0.4467(3) 0.13844(16) 0.63223(15) 0.0243(4) Uani 1 1 d .
C19 C 0.7322(3) 0.11682(16) 0.57817(14) 0.0224(4) Uani 1 1 d .
C2 C 0.9600(3) 1.19635(16) 0.93288(14) 0.0227(4) Uani 1 1 d .
C5 C 0.1912(3) 0.97029(19) 0.79005(19) 0.0320(5) Uani 1 1 d .
C8 C 0.4456(3) 0.64065(19) 1.12392(15) 0.0322(5) Uani 1 1 d .
H8A H 0.4886 0.6413 1.1919 0.039 Uiso 1 1 calc R
C6 C 0.0498(3) 0.9521(2) 0.7033(2) 0.0445(6) Uani 1 1 d .
H6A H 0.0328 1.0255 0.6818 0.067 Uiso 1 1 calc R
H6B H -0.0595 0.9209 0.7210 0.067 Uiso 1 1 calc R
H6C H 0.0817 0.8977 0.6493 0.067 Uiso 1 1 calc R
C1 C 1.0572(3) 1.24094(17) 1.03008(16) 0.0264(4) Uani 1 1 d .
N1 N 1.1378(3) 1.27883(18) 1.10970(16) 0.0394(5) Uani 1 1 d .
C3 C 0.9764(3) 1.25659(17) 0.85314(16) 0.0297(4) Uani 1 1 d .
N2 N 0.9892(3) 1.30663(18) 0.78796(16) 0.0480(6) Uani 1 1 d .
H1 H 0.100(3) 0.496(2) 0.8015(17) 0.021(5) Uiso 1 1 d .
H3 H 0.349(3) 0.717(2) 0.6408(18) 0.029(6) Uiso 1 1 d .

loop_
_atom_site_aniso_label
_atom_site_aniso_U_11
_atom_site_aniso_U_22
_atom_site_aniso_U_33
_atom_site_aniso_U_23
_atom_site_aniso_U_13
_atom_site_aniso_U_12
Ag2 0.02219(7) 0.01470(7) 0.03987(9) 0.00530(6) 0.00555(6) -0.00264(5)
Ag1 0.02446(8) 0.01983(8) 0.03634(9) 0.00950(6) -0.00115(6) -0.00771(5)
N5 0.0244(8) 0.0194(7) 0.0175(7) 0.0021(6) 0.0046(6) -0.0012(6)
N12 0.0188(7) 0.0153(7) 0.0192(7) 0.0023(5) 0.0028(6) -0.0005(5)
N7 0.0223(7) 0.0141(7) 0.0143(6) 0.0012(5) 0.0037(5) -0.0011(5)
N9 0.0167(7) 0.0164(7) 0.0149(6) 0.0019(5) 0.0030(5) -0.0017(5)
N10 0.0199(7) 0.0189(7) 0.0157(7) 0.0023(6) 0.0067(6) -0.0038(5)
N6 0.0346(9) 0.0180(7) 0.0176(7) 0.0037(6) 0.0092(6) -0.0018(6)
N8 0.0239(7) 0.0128(7) 0.0144(7) 0.0028(5) 0.0036(6) -0.0021(5)
N3 0.0415(10) 0.0277(9) 0.0265(9) 0.0067(7) 0.0013(8) -0.0129(8)
C11 0.0180(8) 0.0138(7) 0.0170(8) 0.0013(6) 0.0054(6) 0.0011(6)
C13 0.0153(7) 0.0146(7) 0.0149(7) 0.0044(6) 0.0008(6) 0.0010(6)
C12 0.0150(7) 0.0132(7) 0.0159(7) 0.0025(6) 0.0011(6) 0.0008(6)
C16 0.0213(8) 0.0176(8) 0.0205(8) -0.0017(7) 0.0014(7) 0.0011(6)
C10 0.0219(8) 0.0151(8) 0.0160(8) 0.0019(6) 0.0063(6) 0.0018(6)
N11 0.0280(8) 0.0168(7) 0.0154(7) 0.0040(5) 0.0042(6) -0.0018(6)
N15 0.0266(8) 0.0219(8) 0.0342(9) 0.0078(7) 0.0070(7) -0.0016(6)
N14 0.0247(8) 0.0239(8) 0.0374(10) 0.0105(7) 0.0012(7) -0.0041(6)
C20 0.0177(8) 0.0207(9) 0.0214(8) 0.0029(7) 0.0024(7) -0.0021(6)
C15 0.0253(9) 0.0259(9) 0.0137(8) 0.0015(7) 0.0026(7) 0.0034(7)
N13 0.0277(9) 0.0267(9) 0.0516(12) 0.0127(8) 0.0065(8) 0.0042(7)
C14 0.0325(10) 0.0240(9) 0.0166(8) 0.0064(7) 0.0056(7) -0.0020(7)
C18 0.0204(8) 0.0177(8) 0.0252(9) 0.0052(7) 0.0014(7) -0.0013(6)
C9 0.0487(13) 0.0248(10) 0.0199(9) 0.0065(8) 0.0103(9) -0.0025(9)
N4 0.0394(12) 0.0482(13) 0.0547(14) 0.0105(11) 0.0013(11) 0.0115(10)
C7 0.0328(10) 0.0275(10) 0.0186(9) -0.0001(7) 0.0027(8) -0.0022(8)
C4 0.0269(9) 0.0222(9) 0.0193(8) 0.0042(7) 0.0051(7) -0.0022(7)
C17 0.0240(9) 0.0191(9) 0.0285(10) 0.0068(7) 0.0002(8) -0.0027(7)
C19 0.0218(9) 0.0174(8) 0.0257(9) 0.0051(7) -0.0029(7) -0.0008(6)
C2 0.0252(9) 0.0174(8) 0.0243(9) -0.0004(7) 0.0079(7) -0.0039(7)
C5 0.0291(10) 0.0236(10) 0.0460(13) 0.0076(9) 0.0114(10) 0.0064(8)
C8 0.0466(13) 0.0333(11) 0.0150(9) 0.0041(8) 0.0036(8) -0.0018(9)
C6 0.0349(12) 0.0454(14) 0.0498(15) 0.0049(12) 0.0021(11) 0.0034(10)
C1 0.0235(9) 0.0199(9) 0.0336(10) -0.0021(8) 0.0066(8) 0.0011(7)
N1 0.0363(10) 0.0337(10) 0.0398(11) -0.0064(8) -0.0037(8) 0.0025(8)
C3 0.0368(11) 0.0198(9) 0.0303(10) -0.0029(8) 0.0139(9) -0.0095(8)
N2 0.0765(16) 0.0310(10) 0.0361(11) 0.0037(8) 0.0236(11) -0.0194(10)

loop_
_atom_type_symbol
_atom_type_description
_atom_type_scat_dispersion_real
_atom_type_scat_dispersion_imag
_atom_type_scat_source
C C 0.0033 0.0016 'International Tables Vol C Tables 4.2.6.8 and 6.1.1.4'
H H 0.0000 0.0000 'International Tables Vol C Tables 4.2.6.8 and 6.1.1.4'
N N 0.0061 0.0033 'International Tables Vol C Tables 4.2.6.8 and 6.1.1.4'
Ag Ag -0.8971 1.1015 'International Tables Vol C Tables 4.2.6.8 and 6.1.1.4'

loop_
_geom_angle_atom_site_label_1
_geom_angle_atom_site_label_2
_geom_angle_atom_site_label_3
_geom_angle
_geom_angle_site_symmetry_1
_geom_angle_site_symmetry_3
N14 Ag2 N13 108.35(7) 1_455 .
N14 Ag2 N9 139.21(6) 1_455 .
N13 Ag2 N9 108.37(6) . .
N14 Ag2 N12 118.78(6) 1_455 .
N13 Ag2 N12 103.40(6) . .
N9 Ag2 N12 68.24(5) . .
N3 Ag1 N5 137.89(6) . .
N3 Ag1 N7 152.29(6) . .
N5 Ag1 N7 69.53(5) . .
N3 Ag1 N4 90.59(8) . .
N5 Ag1 N4 100.47(7) . .
N7 Ag1 N4 86.50(7) . .
C10 N5 C7 116.07(16) . .
C10 N5 Ag1 116.89(11) . .
C7 N5 Ag1 126.79(13) . .
C16 N12 C13 115.75(15) . .
C16 N12 Ag2 129.16(12) . .
C13 N12 Ag2 113.92(11) . .
C11 N7 N8 112.55(14) . .
C11 N7 Ag1 116.45(11) . .
N8 N7 Ag1 129.77(10) . .
C12 N9 N10 113.02(14) . .
C12 N9 Ag2 120.01(11) . .
N10 N9 Ag2 126.91(10) . .
C11 N10 N9 113.37(13) . .
C11 N10 H1 115.6(16) . .
N9 N10 H1 110.8(16) . .
C10 N6 C9 115.39(17) . .
C12 N8 N7 112.94(13) . .
C12 N8 H3 117.6(17) . .
N7 N8 H3 106.4(17) . .
C4 N3 Ag1 170.53(19) . .
N7 C11 N10 121.88(16) . .
N7 C11 C10 119.38(15) . .
N10 C11 C10 118.73(15) . .
N11 C13 N12 127.06(16) . .
N11 C13 C12 115.71(15) . .
N12 C13 C12 117.22(14) . .
N9 C12 N8 121.54(15) . .
N9 C12 C13 119.42(15) . .
N8 C12 C13 119.03(14) . .
N12 C16 C15 121.99(16) . .
N12 C16 H16 119.0 . .
C15 C16 H16 119.0 . .
N6 C10 N5 127.30(16) . .
N6 C10 C11 115.68(15) . .
N5 C10 C11 117.03(15) . .
C13 N11 C14 115.54(16) . .
C19 N14 Ag2 137.76(16) . 1_655
N15 C20 C18 179.1(2) . .
C14 C15 C16 117.32(17) . .
C14 C15 H15 121.3 . .
C16 C15 H15 121.3 . .
C17 N13 Ag2 156.73(19) . .
N11 C14 C15 122.33(17) . .
N11 C14 H14 118.8 . .
C15 C14 H14 118.8 . .
C17 C18 C19 119.04(17) . .
C17 C18 C20 119.50(17) . .
C19 C18 C20 121.18(17) . .
N6 C9 C8 122.02(18) . .
N6 C9 H9 119.0 . .
C8 C9 H9 119.0 . .
C5 N4 Ag1 123.23(19) . .
N5 C7 C8 121.49(19) . .
N5 C7 H7 119.3 . .
C8 C7 H7 119.3 . .
N3 C4 C2 178.6(2) . .
N13 C17 C18 178.6(2) . .
N14 C19 C18 178.6(2) . .
C1 C2 C4 120.53(18) . .
C1 C2 C3 120.14(18) . .
C4 C2 C3 119.29(17) . .
N4 C5 C6 179.6(3) . .
C7 C8 C9 117.66(18) . .
C7 C8 H8A 121.2 . .
C9 C8 H8A 121.2 . .
C5 C6 H6A 109.5 . .
C5 C6 H6B 109.5 . .
H6A C6 H6B 109.5 . .
C5 C6 H6C 109.5 . .
H6A C6 H6C 109.5 . .
H6B C6 H6C 109.5 . .
N1 C1 C2 179.2(2) . .
N2 C3 C2 179.5(3) . .

loop_
_geom_bond_atom_site_label_1
_geom_bond_atom_site_label_2
_geom_bond_distance
_geom_bond_site_symmetry_2
Ag2 N14 2.2318(17) 1_455
Ag2 N13 2.2920(18) .
Ag2 N9 2.3560(14) .
Ag2 N12 2.4923(15) .
Ag1 N3 2.1711(18) .
Ag1 N5 2.3770(15) .
Ag1 N7 2.4011(15) .
Ag1 N4 2.624(2) .
N5 C10 1.334(2) .
N5 C7 1.336(2) .
N12 C16 1.335(2) .
N12 C13 1.341(2) .
N7 C11 1.282(2) .
N7 N8 1.424(2) .
N9 C12 1.279(2) .
N9 N10 1.413(2) .
N10 C11 1.382(2) .
N10 H1 0.82(2) .
N6 C10 1.332(2) .
N6 C9 1.340(3) .
N8 C12 1.390(2) .
N8 H3 0.83(3) .
N3 C4 1.145(3) .
C11 C10 1.483(2) .
C13 N11 1.330(2) .
C13 C12 1.477(2) .
C16 C15 1.380(3) .
C16 H16 0.9300 .
N11 C14 1.341(2) .
N15 C20 1.148(2) .
N14 C19 1.156(3) .
N14 Ag2 2.2318(17) 1_655
C20 C18 1.412(2) .
C15 C14 1.375(3) .
C15 H15 0.9300 .
N13 C17 1.150(3) .
C14 H14 0.9300 .
C18 C17 1.399(3) .
C18 C19 1.400(3) .
C9 C8 1.380(3) .
C9 H9 0.9300 .
N4 C5 1.132(3) .
C7 C8 1.380(3) .
C7 H7 0.9300 .
C4 C2 1.402(3) .
C2 C1 1.402(3) .
C2 C3 1.404(3) .
C5 C6 1.439(3) .
C8 H8A 0.9300 .
C6 H6A 0.9600 .
C6 H6B 0.9600 .
C6 H6C 0.9600 .
C1 N1 1.153(3) .
C3 N2 1.152(3) .

loop_
_geom_hbond_atom_site_label_D
_geom_hbond_atom_site_label_H
_geom_hbond_atom_site_label_A
_geom_hbond_distance_DH
_geom_hbond_distance_HA
_geom_hbond_distance_DA
_geom_hbond_angle_DHA
_geom_hbond_site_symmetry_A
N10 H1 N2 0.82(2) 2.26(2) 2.954(2) 144(2) 1_445
N8 H3 N15 0.83(3) 2.22(3) 2.976(2) 151(2) 1_565
